data_7220991
loop_
_publ_author_name
'Havlik, Ales'
'Lama\<c, Martin'
'Pinkas, Jiri'
'R\%u\<zi\<cka, Ale\<s'
'Horacek, Michal'

_publ_section_title
;
 Mixed Amido-cyclopentadienyl Group 4 Metal Complexes
;
_journal_name_full 'RSC Adv.'
_journal_paper_doi 10.1039/C5RA07742G
_journal_year 2015
_chemical_formula_moiety 'C19 H38 Cl2 N2 Zr, 1.5(C7 H8)'
_chemical_formula_sum 'C29.5 H40 Cl2 N2 Zr'
_chemical_formula_weight 584.76
_chemical_name_systematic
;
 ?
;
_space_group_IT_number 2
_symmetry_cell_setting triclinic
_symmetry_space_group_name_Hall '-P 1'
_symmetry_space_group_name_H-M 'P -1'
_atom_sites_solution_hydrogens geom
_atom_sites_solution_primary direct
_atom_sites_solution_secondary difmap
_audit_creation_method SHELXL-97
_audit_update_record
;
2015-06-22 deposited with the CCDC.
2015-07-02 downloaded from the CCDC.
;
_cell_angle_alpha 102.455(5)
_cell_angle_beta 96.228(5)
_cell_angle_gamma 91.467(4)
_cell_formula_units_Z 2
_cell_length_a 9.0950(4)
_cell_length_b 9.8420(5)
_cell_length_c 16.5011(16)
_cell_measurement_reflns_used 10672
_cell_measurement_temperature 150(1)
_cell_measurement_theta_max 27.5
_cell_measurement_theta_min 1
_cell_volume 1431.96(17)
_computing_cell_refinement 'COLLECT and DENZO'
_computing_data_collection 'COLLECT (Hooft, 1998) and DENZO (Otwinowski & Minor, 1997)'
_computing_data_reduction 'COLLECT and DENZO'
_computing_molecular_graphics 'PLATON (Spek, 2003)'
_computing_publication_material 'SHELXL-97 (Sheldrick, 2008)'
_computing_structure_refinement 'SHELXL-97 (Sheldrick, 1997)'
_computing_structure_solution 'SIR92 (Altomare et al., 1994)'
_diffrn_ambient_temperature 150(1)
_diffrn_detector_area_resol_mean 9.091
_diffrn_measured_fraction_theta_full 0.992
_diffrn_measured_fraction_theta_max 0.992
_diffrn_measurement_device_type 'Bruker Nonius KappaCCD area detector'
_diffrn_measurement_method '\f and \w scans to fill the Ewald sphere'
_diffrn_radiation_monochromator graphite
_diffrn_radiation_source 'fine-focus sealed tube'
_diffrn_radiation_type MoK\a
_diffrn_radiation_wavelength 0.71073
_diffrn_reflns_av_R_equivalents 0.0446
_diffrn_reflns_av_sigmaI/netI 0.0619
_diffrn_reflns_limit_h_max 11
_diffrn_reflns_limit_h_min -10
_diffrn_reflns_limit_k_max 11
_diffrn_reflns_limit_k_min -12
_diffrn_reflns_limit_l_max 21
_diffrn_reflns_limit_l_min -20
_diffrn_reflns_number 10597
_diffrn_reflns_theta_full 25.0
_diffrn_reflns_theta_max 27.50
_diffrn_reflns_theta_min 2.26
_diffrn_standards_number 0
_exptl_absorpt_coefficient_mu 0.591
_exptl_absorpt_correction_T_max 0.967
_exptl_absorpt_correction_T_min 0.910
_exptl_absorpt_correction_type integration
_exptl_absorpt_process_details
;
Gaussian integration (Coppens, 1970)
;
_exptl_crystal_colour colourless
_exptl_crystal_density_diffrn 1.356
_exptl_crystal_density_method 'not measured'
_exptl_crystal_description plate
_exptl_crystal_F_000 610
_exptl_crystal_size_max 0.29
_exptl_crystal_size_mid 0.20
_exptl_crystal_size_min 0.08
_platon_squeeze_details
;
;
_refine_diff_density_max 0.452
_refine_diff_density_min -0.538
_refine_diff_density_rms 0.091
_refine_ls_extinction_method none
_refine_ls_goodness_of_fit_ref 1.022
_refine_ls_hydrogen_treatment mixed
_refine_ls_matrix_type full
_refine_ls_number_parameters 284
_refine_ls_number_reflns 5668
_refine_ls_number_restraints 0
_refine_ls_restrained_S_all 1.022
_refine_ls_R_factor_all 0.0702
_refine_ls_R_factor_gt 0.0487
_refine_ls_shift/su_max 0.001
_refine_ls_shift/su_mean 0.000
_refine_ls_structure_factor_coef Fsqd
_refine_ls_weighting_details 'calc w=1/[\s^2^(Fo^2^)+(0.0227P)^2^+3.4728P] where P=(Fo^2^+2Fc^2^)/3'
_refine_ls_weighting_scheme calc
_refine_ls_wR_factor_gt 0.0972
_refine_ls_wR_factor_ref 0.1062
_reflns_number_gt 4514
_reflns_number_total 5668
_reflns_threshold_expression >2sigma(I)
_cod_data_source_file c5ra07742g2.cif
_cod_data_source_block 8
_cod_original_cell_volume 1431.95(17)
_cod_original_formula_sum 'C29.50 H40 Cl2 N2 Zr'
_cod_database_code 7220991

loop_
_symmetry_equiv_pos_as_xyz
'x, y, z'
'-x, -y, -z'

loop_
_atom_site_label
_atom_site_type_symbol
_atom_site_fract_x
_atom_site_fract_y
_atom_site_fract_z
_atom_site_U_iso_or_equiv
_atom_site_adp_type
_atom_site_occupancy
_atom_site_symmetry_multiplicity
_atom_site_calc_flag
_atom_site_refinement_flags
Zr1 Zr 0.97817(4) 0.86817(4) 0.18885(2) 0.01907(10) Uani 1 1 d .
Cl2 Cl 0.86150(11) 0.74382(10) 0.05099(6) 0.0310(2) Uani 1 1 d .
Cl1 Cl 1.20709(11) 0.99314(10) 0.17868(8) 0.0400(3) Uani 1 1 d .
N2 N 1.1418(3) 0.6675(3) 0.15197(18) 0.0227(6) Uani 1 1 d .
N1 N 0.9915(4) 0.7748(3) 0.29178(19) 0.0256(7) Uani 1 1 d .
C11 C 0.7509(4) 0.9587(4) 0.2578(2) 0.0273(8) Uani 1 1 d .
C10 C 0.8719(4) 1.0503(4) 0.2988(2) 0.0279(8) Uani 1 1 d .
C7 C 1.2611(4) 0.6732(4) 0.2223(2) 0.0297(8) Uani 1 1 d .
H7A H 1.3362 0.6099 0.2027 0.036 Uiso 1 1 d R
H7B H 1.3074 0.7665 0.2382 0.036 Uiso 1 1 d R
C13 C 0.8348(4) 1.0747(4) 0.1634(2) 0.0285(8) Uani 1 1 d .
C8 C 1.0589(5) 0.5301(4) 0.1356(2) 0.0279(8) Uani 1 1 d .
H8A H 0.9917 0.5189 0.0853 0.033 Uiso 1 1 d R
H8B H 1.0041 0.5257 0.1816 0.033 Uiso 1 1 d R
H8C H 1.1275 0.4571 0.1293 0.033 Uiso 1 1 d R
C14 C 0.9220(4) 1.1232(4) 0.2411(2) 0.0272(8) Uani 1 1 d .
C1 C 1.0817(4) 0.6890(4) 0.3308(2) 0.0231(8) Uani 1 1 d .
C9 C 1.2158(4) 0.6703(4) 0.0764(2) 0.0292(8) Uani 1 1 d .
H9A H 1.2628 0.5841 0.0598 0.035 Uiso 1 1 d R
H9B H 1.2889 0.7462 0.0887 0.035 Uiso 1 1 d R
H9C H 1.1437 0.6822 0.0318 0.035 Uiso 1 1 d R
C2 C 1.2095(4) 0.6355(4) 0.2983(2) 0.0261(8) Uani 1 1 d .
C6 C 1.0473(5) 0.6552(4) 0.4051(2) 0.0312(9) Uani 1 1 d .
H6 H 0.9616 0.6881 0.4269 0.037 Uiso 1 1 d R
C5 C 1.1377(5) 0.5745(4) 0.4464(3) 0.0368(10) Uani 1 1 d .
H5 H 1.1145 0.5559 0.4966 0.044 Uiso 1 1 d R
C12 C 0.7261(4) 0.9745(4) 0.1744(3) 0.0298(9) Uani 1 1 d .
C3 C 1.2964(5) 0.5518(4) 0.3396(2) 0.0334(9) Uani 1 1 d .
H3 H 1.3806 0.5156 0.3175 0.040 Uiso 1 1 d R
C24 C 0.6228(5) 0.4703(4) 0.1278(3) 0.0378(10) Uani 1 1 d .
H24 H 0.6626 0.5331 0.1003 0.045 Uiso 1 1 d R
C25 C 0.6781(5) 0.4713(5) 0.2103(3) 0.0365(10) Uani 1 1 d .
H25 H 0.7568 0.5324 0.2372 0.044 Uiso 1 1 d R
C22 C 0.4487(5) 0.2862(4) 0.1291(3) 0.0370(10) Uani 1 1 d .
H22 H 0.3699 0.2251 0.1025 0.044 Uiso 1 1 d R
C17 C 0.5946(5) 0.9129(5) 0.1143(3) 0.0475(12) Uani 1 1 d .
H17A H 0.5842 0.8149 0.1125 0.057 Uiso 1 1 d R
H17B H 0.6082 0.9266 0.0597 0.057 Uiso 1 1 d R
H17C H 0.5071 0.9571 0.1320 0.057 Uiso 1 1 d R
C20 C 0.6185(5) 0.3782(4) 0.2517(3) 0.0327(9) Uani 1 1 d .
C15 C 0.9243(6) 1.0805(5) 0.3910(2) 0.0423(11) Uani 1 1 d .
H15A H 1.0240 1.1197 0.4002 0.051 Uiso 1 1 d R
H15B H 0.9214 0.9960 0.4111 0.051 Uiso 1 1 d R
H15C H 0.8613 1.1458 0.4205 0.051 Uiso 1 1 d R
C21 C 0.5037(5) 0.2858(4) 0.2097(3) 0.0338(9) Uani 1 1 d .
H21 H 0.4635 0.2219 0.2364 0.041 Uiso 1 1 d R
C23 C 0.5078(5) 0.3786(5) 0.0880(3) 0.0370(10) Uani 1 1 d .
H23 H 0.4708 0.3779 0.0332 0.044 Uiso 1 1 d R
C26 C 0.6753(6) 0.3798(6) 0.3407(3) 0.0503(13) Uani 1 1 d .
H26A H 0.7735 0.4226 0.3532 0.060 Uiso 1 1 d R
H26B H 0.6775 0.2860 0.3486 0.060 Uiso 1 1 d R
H26C H 0.6114 0.4319 0.3772 0.060 Uiso 1 1 d R
C4 C 1.2617(5) 0.5228(4) 0.4137(3) 0.0420(11) Uani 1 1 d .
H4 H 1.3219 0.4676 0.4410 0.050 Uiso 1 1 d R
C19 C 1.0338(5) 1.2446(4) 0.2616(3) 0.0443(12) Uani 1 1 d .
H19A H 0.9840 1.3303 0.2719 0.053 Uiso 1 1 d R
H19B H 1.0907 1.2416 0.2156 0.053 Uiso 1 1 d R
H19C H 1.0986 1.2388 0.3106 0.053 Uiso 1 1 d R
C18 C 0.8452(6) 1.1263(5) 0.0855(3) 0.0496(13) Uani 1 1 d .
H18A H 0.8204 1.0516 0.0374 0.059 Uiso 1 1 d R
H18B H 0.9445 1.1619 0.0858 0.059 Uiso 1 1 d R
H18C H 0.7778 1.1993 0.0835 0.059 Uiso 1 1 d R
C16 C 0.6518(5) 0.8748(5) 0.2984(3) 0.0449(12) Uani 1 1 d .
H16A H 0.5500 0.8868 0.2803 0.054 Uiso 1 1 d R
H16B H 0.6700 0.9045 0.3581 0.054 Uiso 1 1 d R
H16C H 0.6729 0.7783 0.2820 0.054 Uiso 1 1 d R
H1 H 0.914(4) 0.806(4) 0.327(2) 0.026(10) Uiso 1 1 d .

loop_
_atom_site_aniso_label
_atom_site_aniso_U_11
_atom_site_aniso_U_22
_atom_site_aniso_U_33
_atom_site_aniso_U_23
_atom_site_aniso_U_13
_atom_site_aniso_U_12
Zr1 0.01979(19) 0.01621(17) 0.02087(17) 0.00243(12) 0.00427(13) 0.00030(13)
Cl2 0.0320(5) 0.0317(5) 0.0247(4) -0.0023(4) -0.0006(4) 0.0066(4)
Cl1 0.0286(5) 0.0248(5) 0.0669(7) 0.0051(5) 0.0178(5) -0.0037(4)
N2 0.0261(17) 0.0188(15) 0.0234(15) 0.0025(12) 0.0068(13) 0.0036(12)
N1 0.0268(18) 0.0255(16) 0.0253(16) 0.0045(13) 0.0075(14) 0.0061(14)
C11 0.026(2) 0.0192(18) 0.037(2) 0.0018(16) 0.0122(18) 0.0070(15)
C10 0.034(2) 0.0211(18) 0.0263(18) -0.0020(15) 0.0079(17) 0.0115(16)
C7 0.027(2) 0.031(2) 0.030(2) 0.0050(16) 0.0045(17) 0.0044(17)
C13 0.031(2) 0.0238(19) 0.032(2) 0.0078(16) 0.0070(17) 0.0123(16)
C8 0.036(2) 0.0186(18) 0.0276(19) 0.0011(15) 0.0063(17) 0.0027(16)
C14 0.027(2) 0.0164(17) 0.036(2) 0.0001(15) 0.0040(17) 0.0031(15)
C1 0.029(2) 0.0185(17) 0.0197(17) 0.0009(14) -0.0008(16) -0.0040(15)
C9 0.033(2) 0.030(2) 0.0267(19) 0.0064(16) 0.0121(17) 0.0075(17)
C2 0.032(2) 0.0203(18) 0.0224(17) -0.0008(14) -0.0005(17) -0.0004(16)
C6 0.034(2) 0.032(2) 0.0240(18) 0.0017(16) 0.0012(17) -0.0070(18)
C5 0.050(3) 0.035(2) 0.027(2) 0.0150(18) 0.000(2) -0.005(2)
C12 0.022(2) 0.029(2) 0.035(2) -0.0013(17) 0.0035(17) 0.0089(16)
C3 0.039(2) 0.026(2) 0.031(2) 0.0010(16) -0.0014(19) 0.0069(18)
C24 0.042(3) 0.030(2) 0.047(2) 0.0142(19) 0.014(2) 0.0088(19)
C25 0.027(2) 0.036(2) 0.043(2) -0.0006(19) 0.003(2) 0.0001(18)
C22 0.031(2) 0.034(2) 0.041(2) -0.0009(19) 0.000(2) -0.0039(18)
C17 0.027(2) 0.053(3) 0.051(3) -0.009(2) -0.003(2) 0.009(2)
C20 0.031(2) 0.034(2) 0.033(2) 0.0067(18) 0.0051(18) 0.0110(18)
C15 0.055(3) 0.039(2) 0.028(2) -0.0049(18) 0.004(2) 0.014(2)
C21 0.035(2) 0.028(2) 0.041(2) 0.0095(18) 0.009(2) -0.0003(18)
C23 0.041(3) 0.040(2) 0.029(2) 0.0061(18) 0.0016(19) 0.013(2)
C26 0.044(3) 0.070(3) 0.034(2) 0.006(2) 0.002(2) 0.018(3)
C4 0.055(3) 0.030(2) 0.039(2) 0.0130(19) -0.010(2) 0.005(2)
C19 0.043(3) 0.0162(19) 0.070(3) 0.002(2) 0.009(2) -0.0004(18)
C18 0.063(3) 0.053(3) 0.042(3) 0.025(2) 0.016(2) 0.025(3)
C16 0.036(3) 0.038(2) 0.064(3) 0.006(2) 0.028(2) 0.003(2)

loop_
_atom_type_symbol
_atom_type_description
_atom_type_scat_dispersion_real
_atom_type_scat_dispersion_imag
_atom_type_scat_source
C C 0.0033 0.0016 'International Tables Vol C Tables 4.2.6.8 and 6.1.1.4'
H H 0.0000 0.0000 'International Tables Vol C Tables 4.2.6.8 and 6.1.1.4'
N N 0.0061 0.0033 'International Tables Vol C Tables 4.2.6.8 and 6.1.1.4'
Cl Cl 0.1484 0.1585 'International Tables Vol C Tables 4.2.6.8 and 6.1.1.4'
Zr Zr -2.9673 0.5597 'International Tables Vol C Tables 4.2.6.8 and 6.1.1.4'

loop_
_exptl_crystal_face_index_h
_exptl_crystal_face_index_k
_exptl_crystal_face_index_l
_exptl_crystal_face_perp_dist
0 0 -1 0.040
0 0 1 0.012
0 -1 0 0.096
0 1 0 0.055
-1 0 0 0.094
1 0 0 0.140
-1 1 0 0.071
-1 -1 1 0.111
1 1 -1 0.101
1 -1 0 0.141

loop_
_geom_angle_atom_site_label_1
_geom_angle_atom_site_label_2
_geom_angle_atom_site_label_3
_geom_angle
N1 Zr1 Cl1 112.95(10)
N1 Zr1 Cl2 121.32(9)
Cl1 Zr1 Cl2 111.46(4)
N1 Zr1 N2 75.24(11)
Cl1 Zr1 N2 79.77(7)
Cl2 Zr1 N2 77.02(7)
N1 Zr1 C13 129.42(12)
Cl1 Zr1 C13 89.59(10)
Cl2 Zr1 C13 86.45(10)
N2 Zr1 C13 155.30(11)
N1 Zr1 C10 77.61(12)
Cl1 Zr1 C10 99.48(10)
Cl2 Zr1 C10 129.16(9)
N2 Zr1 C10 149.97(11)
C13 Zr1 C10 53.56(12)
N1 Zr1 C11 78.40(12)
Cl1 Zr1 C11 129.43(9)
Cl2 Zr1 C11 100.74(10)
N2 Zr1 C11 147.02(11)
C13 Zr1 C11 53.81(12)
C10 Zr1 C11 32.21(13)
N1 Zr1 C12 108.64(13)
Cl1 Zr1 C12 122.29(10)
Cl2 Zr1 C12 76.06(9)
N2 Zr1 C12 150.18(12)
C13 Zr1 C12 32.70(13)
C10 Zr1 C12 53.22(13)
C11 Zr1 C12 32.10(12)
N1 Zr1 C14 107.30(12)
Cl1 Zr1 C14 76.80(9)
Cl2 Zr1 C14 118.69(9)
N2 Zr1 C14 155.41(11)
C13 Zr1 C14 32.28(13)
C10 Zr1 C14 32.16(12)
C11 Zr1 C14 53.40(12)
C12 Zr1 C14 53.41(13)
C9 N2 C7 107.0(3)
C9 N2 C8 106.5(3)
C7 N2 C8 108.4(3)
C9 N2 Zr1 113.0(2)
C7 N2 Zr1 109.3(2)
C8 N2 Zr1 112.4(2)
C1 N1 Zr1 140.8(3)
C1 N1 H1 108(2)
Zr1 N1 H1 111(2)
C10 C11 C12 107.8(3)
C10 C11 C16 126.2(4)
C12 C11 C16 125.4(4)
C10 C11 Zr1 73.7(2)
C12 C11 Zr1 73.9(2)
C16 C11 Zr1 124.8(3)
C11 C10 C14 108.4(3)
C11 C10 C15 125.8(4)
C14 C10 C15 125.3(4)
C11 C10 Zr1 74.1(2)
C14 C10 Zr1 74.1(2)
C15 C10 Zr1 124.5(3)
N2 C7 C2 114.4(3)
N2 C7 H7A 108.5
C2 C7 H7A 108.5
N2 C7 H7B 108.9
C2 C7 H7B 108.7
H7A C7 H7B 107.5
C14 C13 C12 107.6(3)
C14 C13 C18 126.5(4)
C12 C13 C18 125.7(4)
C14 C13 Zr1 74.9(2)
C12 C13 Zr1 74.6(2)
C18 C13 Zr1 120.2(3)
N2 C8 H8A 109.5
N2 C8 H8B 109.5
H8A C8 H8B 109.5
N2 C8 H8C 109.4
H8A C8 H8C 109.5
H8B C8 H8C 109.5
C13 C14 C10 108.0(3)
C13 C14 C19 125.6(4)
C10 C14 C19 125.9(4)
C13 C14 Zr1 72.8(2)
C10 C14 Zr1 73.7(2)
C19 C14 Zr1 125.6(3)
N1 C1 C6 120.6(3)
N1 C1 C2 121.7(3)
C6 C1 C2 117.7(3)
N2 C9 H9A 109.3
N2 C9 H9B 109.5
H9A C9 H9B 109.5
N2 C9 H9C 109.6
H9A C9 H9C 109.5
H9B C9 H9C 109.5
C3 C2 C1 119.8(4)
C3 C2 C7 118.4(4)
C1 C2 C7 121.7(3)
C5 C6 C1 121.6(4)
C5 C6 H6 119.6
C1 C6 H6 118.9
C4 C5 C6 120.0(4)
C4 C5 H5 119.9
C6 C5 H5 120.2
C11 C12 C13 108.0(4)
C11 C12 C17 124.4(4)
C13 C12 C17 127.0(4)
C11 C12 Zr1 74.0(2)
C13 C12 Zr1 72.7(2)
C17 C12 Zr1 126.3(3)
C4 C3 C2 121.3(4)
C4 C3 H3 119.1
C2 C3 H3 119.6
C23 C24 C25 120.0(4)
C23 C24 H24 120.1
C25 C24 H24 119.9
C20 C25 C24 120.0(4)
C20 C25 H25 119.7
C24 C25 H25 120.2
C23 C22 C21 120.3(4)
C23 C22 H22 120.0
C21 C22 H22 119.7
C12 C17 H17A 109.2
C12 C17 H17B 109.5
H17A C17 H17B 109.5
C12 C17 H17C 109.7
H17A C17 H17C 109.5
H17B C17 H17C 109.5
C21 C20 C25 118.7(4)
C21 C20 C26 120.7(4)
C25 C20 C26 120.5(4)
C10 C15 H15A 109.1
C10 C15 H15B 109.9
H15A C15 H15B 109.5
C10 C15 H15C 109.5
H15A C15 H15C 109.5
H15B C15 H15C 109.5
C22 C21 C20 121.0(4)
C22 C21 H21 119.3
C20 C21 H21 119.7
C24 C23 C22 119.9(4)
C24 C23 H23 120.1
C22 C23 H23 120.0
C20 C26 H26A 109.3
C20 C26 H26B 109.6
H26A C26 H26B 109.5
C20 C26 H26C 109.5
H26A C26 H26C 109.5
H26B C26 H26C 109.5
C5 C4 C3 119.7(4)
C5 C4 H4 120.2
C3 C4 H4 120.1
C14 C19 H19A 109.8
C14 C19 H19B 109.5
H19A C19 H19B 109.5
C14 C19 H19C 109.1
H19A C19 H19C 109.5
H19B C19 H19C 109.5
C13 C18 H18A 110.0
C13 C18 H18B 109.1
H18A C18 H18B 109.5
C13 C18 H18C 109.3
H18A C18 H18C 109.5
H18B C18 H18C 109.5
C11 C16 H16A 109.7
C11 C16 H16B 110.1
H16A C16 H16B 109.5
C11 C16 H16C 108.6
H16A C16 H16C 109.5
H16B C16 H16C 109.5

loop_
_geom_bond_atom_site_label_1
_geom_bond_atom_site_label_2
_geom_bond_distance
Zr1 N1 2.093(3)
Zr1 Cl1 2.4310(10)
Zr1 Cl2 2.4511(10)
Zr1 N2 2.513(3)
Zr1 C13 2.528(4)
Zr1 C10 2.551(3)
Zr1 C11 2.555(4)
Zr1 C12 2.553(4)
Zr1 C14 2.555(4)
N2 C9 1.485(4)
N2 C7 1.491(5)
N2 C8 1.489(5)
N1 C1 1.398(5)
N1 H1 0.98(4)
C11 C10 1.416(6)
C11 C12 1.412(6)
C11 C16 1.508(5)
C10 C14 1.414(5)
C10 C15 1.507(5)
C7 C2 1.500(5)
C7 H7A 0.9700
C7 H7B 0.9700
C13 C14 1.413(6)
C13 C12 1.431(6)
C13 C18 1.491(6)
C8 H8A 0.9600
C8 H8B 0.9600
C8 H8C 0.9600
C14 C19 1.505(5)
C1 C6 1.401(5)
C1 C2 1.401(5)
C9 H9A 0.9600
C9 H9B 0.9600
C9 H9C 0.9600
C2 C3 1.387(5)
C6 C5 1.385(6)
C6 H6 0.9300
C5 C4 1.365(6)
C5 H5 0.9299
C12 C17 1.493(6)
C3 C4 1.382(6)
C3 H3 0.9300
C24 C23 1.374(6)
C24 C25 1.397(6)
C24 H24 0.9299
C25 C20 1.386(6)
C25 H25 0.9300
C22 C23 1.376(6)
C22 C21 1.370(6)
C22 H22 0.9301
C17 H17A 0.9601
C17 H17B 0.9599
C17 H17C 0.9600
C20 C21 1.386(6)
C20 C26 1.500(6)
C15 H15A 0.9600
C15 H15B 0.9600
C15 H15C 0.9600
C21 H21 0.9300
C23 H23 0.9300
C26 H26A 0.9600
C26 H26B 0.9600
C26 H26C 0.9600
C4 H4 0.9301
C19 H19A 0.9600
C19 H19B 0.9600
C19 H19C 0.9601
C18 H18A 0.9599
C18 H18B 0.9600
C18 H18C 0.9600
C16 H16A 0.9600
C16 H16B 0.9600
C16 H16C 0.9600

loop_
_platon_squeeze_void_nr
_platon_squeeze_void_average_x
_platon_squeeze_void_average_y
_platon_squeeze_void_average_z
_platon_squeeze_void_volume
_platon_squeeze_void_count_electrons
1 0.500 1.000 0.500 201.8 36.9
